data_7155629
loop_
_publ_author_name
'Del Grosso, Alessandro'
'Galanopoulos, Lavrentis-Dimitrios'
'Chiu, Cookson K. C.'
'Clarkson, Guy J.'
'O&#x2032; Connor, Peter B.'
'Wills, Martin'

_publ_section_title
;
 Strained alkynes derived from 2,2&#x2032;-dihydroxy-1,1&#x2032;-biaryls;
 synthesis and copper-free cycloaddition with azides
;
_journal_name_full 'Org. Biomol. Chem.'
_journal_paper_doi 10.1039/C7OB00991G
_journal_year 2017
_chemical_formula_moiety 'C18 H14 O4'
_chemical_formula_sum 'C18 H14 O4'
_chemical_formula_weight 294.29
_space_group_crystal_system monoclinic
_space_group_IT_number 14
_space_group_name_Hall '-P 2ybc'
_space_group_name_H-M_alt 'P 1 21/c 1'
_symmetry_space_group_name_Hall '-P 2ybc'
_symmetry_space_group_name_H-M 'P 1 21/c 1'
_atom_sites_solution_hydrogens geom
_atom_sites_solution_primary direct
_audit_creation_date 2016-07-03
_audit_creation_method
;
Olex2 1.2
(compiled 2016.02.19 svn.r3266 for OlexSys, GUI svn.r5155)
;
_audit_update_record
;
2016-11-04 deposited with the CCDC.
2017-05-08 downloaded from the CCDC.
;
_cell_angle_alpha 90
_cell_angle_beta 106.1392(19)
_cell_angle_gamma 90
_cell_formula_units_Z 8
_cell_length_a 19.9896(4)
_cell_length_b 7.31234(10)
_cell_length_c 20.2663(4)
_cell_measurement_reflns_used 25466
_cell_measurement_temperature 150(2)
_cell_measurement_theta_max 73.6080
_cell_measurement_theta_min 4.4400
_cell_volume 2845.59(9)
_computing_cell_refinement 'CrysAlisPro 1.171.38.43d (Rigaku OD, 2015)'
_computing_data_collection 'CrysAlisPro 1.171.38.43d (Rigaku OD, 2015)'
_computing_data_reduction 'CrysAlisPro 1.171.38.43d (Rigaku OD, 2015)'
_computing_molecular_graphics 'Olex2 (Dolomanov et al., 2009)'
_computing_publication_material 'Olex2 (Dolomanov et al., 2009)'
_computing_structure_refinement 'ShelXL (Sheldrick, 2015)'
_computing_structure_solution 'ShelXT (Sheldrick, 2015)'
_diffrn_ambient_environment N~2~
_diffrn_ambient_temperature 150(2)
_diffrn_detector 'CCD plate'
_diffrn_detector_area_resol_mean 5.3046
_diffrn_detector_type AtlasS2
_diffrn_measured_fraction_theta_full 0.999
_diffrn_measured_fraction_theta_max 0.992
_diffrn_measurement_details
;
List of Runs (angles in degrees, time in seconds):

  # Type    Start    End  Width  t~exp~   \w     \q     \k     \f   Frames
#--------------------------------------------------------------------------
  1  \w    -66.00  33.00   1.00    1.00    --  -41.82  37.00 -30.00   99
  2  \w   -130.00  46.00   1.00    1.00    --  -41.82   0.00 150.00  176
  3  \w     23.00  98.00   1.00    1.00    --   41.82-125.00  60.00   75
  4  \w     23.00  98.00   1.00    1.00    --   41.82-125.00 -60.00   75
  5  \w     34.00 133.00   1.00    4.00    --  107.00 -45.00-180.00   99
  6  \w     33.00 131.00   1.00    4.00    --  107.00 -37.00  73.00   98
  7  \w     31.00 140.00   1.00    4.00    --  107.00 -77.00   0.00  109
  8  \w     24.00 109.00   1.00    4.00    --  107.00 -94.00  90.00   85
  9  \w     34.00 121.00   1.00    4.00    --  107.00-125.00   0.00   87
 10  \w     54.00 178.00   1.00    4.00    --  107.00  15.00  90.00  124
 11  \w     74.00 178.00   1.00    4.00    --  107.00  77.00-120.00  104
 12  \w     31.00 135.00   1.00    4.00    --  107.00 -30.00 -90.00  104
 13  \w     27.00 111.00   1.00    4.00    --  107.00-100.00-133.00   84
 14  \w   -118.00  -9.00   1.00    1.00    --  -41.82 -77.00 120.00  109
 15  \w   -114.00 -14.00   1.00    1.00    --  -41.82 -57.00-180.00  100
 16  \w   -114.00 -14.00   1.00    1.00    --  -41.82 -57.00   0.00  100
 17  \w   -118.00  -9.00   1.00    1.00    --  -41.82 -77.00 -90.00  109
 18  \w     74.00 178.00   1.00    4.00    --  107.00  77.00 -90.00  104
 19  \w     78.00 178.00   1.00    4.00    --  107.00  61.00-150.00  100
 20  \w     79.00 178.00   1.00    4.00    --  107.00  30.00-180.00   99
 21  \w     74.00 178.00   1.00    4.00    --  107.00  77.00  30.00  104
 22  \w     79.00 178.00   1.00    4.00    --  107.00  30.00 -30.00   99
 23  \w     78.00 178.00   1.00    4.00    --  107.00  61.00-180.00  100
 24  \w     74.00 178.00   1.00    4.00    --  107.00  77.00 -30.00  104
 25  \w     74.00 178.00   1.00    4.00    --  107.00  77.00  90.00  104
 26  \w    -70.00  31.00   1.00    1.00    --  -41.82  57.00-150.00  101
 27  \w   -118.00  -9.00   1.00    1.00    --  -41.82 -77.00  60.00  109
 28  \w   -118.00  -9.00   1.00    1.00    --  -41.82 -77.00-180.00  109
 29  \w   -118.00  -9.00   1.00    1.00    --  -41.82 -77.00   0.00  109
 30  \w     74.00 178.00   1.00    4.00    --  107.00  77.00  60.00  104
 31  \w     74.00 178.00   1.00    4.00    --  107.00  77.00 120.00  104
;
_diffrn_measurement_device 'four-circle diffractometer'
_diffrn_measurement_device_type 'SuperNova, Dual, Cu at zero, AtlasS2'
_diffrn_measurement_method '\w scans'
_diffrn_orient_matrix_type 'CrysAlisPro convention (1999,Acta A55,543-557)'
_diffrn_orient_matrix_UB_11 -0.0590079000
_diffrn_orient_matrix_UB_12 0.0348393000
_diffrn_orient_matrix_UB_13 0.0337667000
_diffrn_orient_matrix_UB_21 -0.0260237000
_diffrn_orient_matrix_UB_22 -0.1975675000
_diffrn_orient_matrix_UB_23 -0.0166970000
_diffrn_orient_matrix_UB_31 0.0477289000
_diffrn_orient_matrix_UB_32 -0.0643491000
_diffrn_orient_matrix_UB_33 0.0695839000
_diffrn_radiation_monochromator mirror
_diffrn_radiation_probe x-ray
_diffrn_radiation_type CuK\a
_diffrn_radiation_wavelength 1.54184
_diffrn_reflns_av_R_equivalents 0.1165
_diffrn_reflns_av_unetI/netI 0.0414
_diffrn_reflns_Laue_measured_fraction_full 0.999
_diffrn_reflns_Laue_measured_fraction_max 0.992
_diffrn_reflns_limit_h_max 24
_diffrn_reflns_limit_h_min -24
_diffrn_reflns_limit_k_max 9
_diffrn_reflns_limit_k_min -9
_diffrn_reflns_limit_l_max 24
_diffrn_reflns_limit_l_min -24
_diffrn_reflns_number 51643
_diffrn_reflns_point_group_measured_fraction_full 0.999
_diffrn_reflns_point_group_measured_fraction_max 0.992
_diffrn_reflns_theta_full 67.684
_diffrn_reflns_theta_max 73.674
_diffrn_reflns_theta_min 4.486
_diffrn_source 'micro-focus sealed X-ray tube'
_diffrn_source_type 'SuperNova (Cu) X-ray Source'
_exptl_absorpt_coefficient_mu 0.799
_exptl_absorpt_correction_T_max 1.00000
_exptl_absorpt_correction_T_min 0.43944
_exptl_absorpt_correction_type multi-scan
_exptl_absorpt_process_details
;
CrysAlisPro 1.171.38.43d (Rigaku Oxford Diffraction, 2015)
Empirical absorption correction using spherical harmonics,
 implemented in SCALE3 ABSPACK scaling algorithm.
;
_exptl_crystal_colour colourless
_exptl_crystal_colour_primary colourless
_exptl_crystal_density_diffrn 1.374
_exptl_crystal_description block
_exptl_crystal_F_000 1232
_exptl_crystal_size_max 0.2
_exptl_crystal_size_mid 0.14
_exptl_crystal_size_min 0.1
_refine_diff_density_max 0.352
_refine_diff_density_min -0.367
_refine_diff_density_rms 0.078
_refine_ls_extinction_method none
_refine_ls_goodness_of_fit_ref 1.125
_refine_ls_hydrogen_treatment constr
_refine_ls_matrix_type full
_refine_ls_number_parameters 399
_refine_ls_number_reflns 5691
_refine_ls_number_restraints 0
_refine_ls_restrained_S_all 1.125
_refine_ls_R_factor_all 0.0697
_refine_ls_R_factor_gt 0.0670
_refine_ls_shift/su_max 0.001
_refine_ls_shift/su_mean 0.000
_refine_ls_structure_factor_coef Fsqd
_refine_ls_weighting_details 'w=1/[\s^2^(Fo^2^)+(0.0417P)^2^+8.7778P] where P=(Fo^2^+2Fc^2^)/3'
_refine_ls_weighting_scheme calc
_refine_ls_wR_factor_gt 0.1826
_refine_ls_wR_factor_ref 0.1841
_reflns_Friedel_coverage 0.000
_reflns_number_gt 5302
_reflns_number_total 5691
_reflns_threshold_expression 'I > 2\s(I)'
_cod_data_source_file c7ob00991g2.cif
_cod_data_source_block mw10
_cod_original_cell_volume 2845.58(9)
_cod_database_code 7155629
_chemical_oxdiff_formula 'C20 H20 O4'
_shelx_space_group_comment
;
The symmetry employed for this shelxl refinement is uniquely defined
by the following loop, which should always be used as a source of
symmetry information in preference to the above space-group names.
They are only intended as comments.
;
_reflns_odcompleteness_completeness 99.91
_reflns_odcompleteness_iscentric 1
_reflns_odcompleteness_theta 69.95
_olex2_refinement_description
;
1. Fixed Uiso
 At 1.2 times of:
  All C(H) groups, All C(H,H) groups
 At 1.5 times of:
  All C(H,H,H) groups
2.a Secondary CH2 refined with riding coordinates:
 C209(H20D,H20E), C212(H21A,H21B), C109(H10D,H10E), C112(H11A,H11B)
2.b Aromatic/amide H refined with riding coordinates:
 C205(H205), C206(H206), C215(H215), C216(H216), C217(H217), C218(H218),
 C221(H221), C105(H105), C106(H106), C115(H115), C116(H116), C117(H117),
 C118(H118), C121(H121)
2.c Idealised Me refined as rotating group:
 C201(H20A,H20B,H20C), C101(H10A,H10B,H10C)
;
_shelx_shelxl_version_number 2014/7
_olex2_submission_special_instructions 'No special instructions were received'
_oxdiff_exptl_absorpt_empirical_details
;
Empirical correction (ABSPACK) includes:
- Absorption correction using spherical harmonics
- Frame scaling
;
_oxdiff_exptl_absorpt_empirical_full_max 3.410
_oxdiff_exptl_absorpt_empirical_full_min 0.365

loop_
_space_group_symop_operation_xyz
'x, y, z'
'-x, y+1/2, -z+1/2'
'-x, -y, -z'
'x, -y-1/2, z-1/2'

loop_
_atom_site_label
_atom_site_type_symbol
_atom_site_fract_x
_atom_site_fract_y
_atom_site_fract_z
_atom_site_U_iso_or_equiv
_atom_site_adp_type
_atom_site_occupancy
_atom_site_site_symmetry_order
_atom_site_calc_flag
_atom_site_refinement_flags_posn
C201 C 0.59921(18) 0.8895(6) 0.54277(16) 0.0342(8) Uani 1 1 d .
H20A H 0.6200 0.7982 0.5191 0.051 Uiso 1 1 calc GR
H20B H 0.6186 1.0104 0.5380 0.051 Uiso 1 1 calc GR
H20C H 0.5486 0.8917 0.5224 0.051 Uiso 1 1 calc GR
O202 O 0.61458(11) 0.8427(3) 0.61476(11) 0.0256(5) Uani 1 1 d .
C203 C 0.68197(15) 0.8131(4) 0.64698(16) 0.0236(6) Uani 1 1 d .
O203 O 0.72709(12) 0.8120(4) 0.61760(12) 0.0372(6) Uani 1 1 d .
C204 C 0.69447(15) 0.7809(4) 0.72191(15) 0.0196(6) Uani 1 1 d .
C205 C 0.76106(15) 0.7360(4) 0.76132(16) 0.0216(6) Uani 1 1 d .
H205 H 0.7977 0.7214 0.7403 0.026 Uiso 1 1 calc R
C206 C 0.77372(15) 0.7124(4) 0.83150(16) 0.0214(6) Uani 1 1 d .
H206 H 0.8187 0.6770 0.8585 0.026 Uiso 1 1 calc R
C207 C 0.72085(14) 0.7405(4) 0.86245(14) 0.0178(6) Uani 1 1 d .
O208 O 0.73532(10) 0.7260(3) 0.93340(10) 0.0205(4) Uani 1 1 d .
C209 C 0.73608(14) 0.5400(4) 0.95770(15) 0.0199(6) Uani 1 1 d .
H20D H 0.7404 0.5397 1.0076 0.024 Uiso 1 1 calc R
H20E H 0.7765 0.4737 0.9501 0.024 Uiso 1 1 calc R
C210 C 0.67115(14) 0.4489(4) 0.92027(14) 0.0176(6) Uani 1 1 d .
C211 C 0.61688(15) 0.4055(4) 0.88165(15) 0.0188(6) Uani 1 1 d .
C212 C 0.54778(15) 0.3915(4) 0.83185(16) 0.0218(6) Uani 1 1 d .
H21A H 0.5475 0.2893 0.7997 0.026 Uiso 1 1 calc R
H21B H 0.5123 0.3656 0.8563 0.026 Uiso 1 1 calc R
O213 O 0.53078(10) 0.5600(3) 0.79383(10) 0.0200(4) Uani 1 1 d .
C214 C 0.53429(14) 0.7119(4) 0.83640(14) 0.0172(5) Uani 1 1 d .
C215 C 0.47650(15) 0.7544(4) 0.85916(16) 0.0238(6) Uani 1 1 d .
H215 H 0.4358 0.6810 0.8457 0.029 Uiso 1 1 calc R
C216 C 0.47877(16) 0.9045(5) 0.90154(17) 0.0277(7) Uani 1 1 d .
H216 H 0.4391 0.9366 0.9161 0.033 Uiso 1 1 calc R
C217 C 0.53936(18) 1.0076(4) 0.92257(17) 0.0282(7) Uani 1 1 d .
H217 H 0.5416 1.1080 0.9529 0.034 Uiso 1 1 calc R
C218 C 0.59673(16) 0.9645(4) 0.89940(16) 0.0229(6) Uani 1 1 d .
H218 H 0.6380 1.0357 0.9142 0.027 Uiso 1 1 calc R
C219 C 0.59455(14) 0.8178(4) 0.85468(14) 0.0163(5) Uani 1 1 d .
C220 C 0.65342(14) 0.7854(4) 0.82379(15) 0.0166(5) Uani 1 1 d .
C221 C 0.64104(14) 0.8041(4) 0.75320(15) 0.0191(6) Uani 1 1 d .
H221 H 0.5955 0.8330 0.7258 0.023 Uiso 1 1 calc R
C101 C 0.23912(19) 0.8840(6) 0.93908(17) 0.0378(8) Uani 1 1 d .
H10A H 0.2603 1.0058 0.9435 0.057 Uiso 1 1 calc GR
H10B H 0.2751 0.7926 0.9585 0.057 Uiso 1 1 calc GR
H10C H 0.2035 0.8806 0.9639 0.057 Uiso 1 1 calc GR
O102 O 0.20745(11) 0.8439(4) 0.86731(11) 0.0321(5) Uani 1 1 d .
C103 C 0.25036(15) 0.7889(4) 0.83079(16) 0.0223(6) Uani 1 1 d .
O103 O 0.31215(12) 0.7682(4) 0.85617(13) 0.0399(6) Uani 1 1 d .
C104 C 0.21344(14) 0.7582(4) 0.75744(15) 0.0188(6) Uani 1 1 d .
C105 C 0.25305(15) 0.7157(4) 0.71258(16) 0.0220(6) Uani 1 1 d .
H105 H 0.3023 0.7075 0.7292 0.026 Uiso 1 1 calc R
C106 C 0.22019(15) 0.6855(4) 0.64392(16) 0.0208(6) Uani 1 1 d .
H106 H 0.2470 0.6546 0.6135 0.025 Uiso 1 1 calc R
C107 C 0.14821(15) 0.7000(4) 0.61904(15) 0.0180(6) Uani 1 1 d .
O108 O 0.11678(10) 0.6715(3) 0.54960(10) 0.0204(4) Uani 1 1 d .
C109 C 0.10533(15) 0.4801(4) 0.53130(15) 0.0196(6) Uani 1 1 d .
H10D H 0.1506 0.4169 0.5388 0.024 Uiso 1 1 calc R
H10E H 0.0796 0.4688 0.4821 0.024 Uiso 1 1 calc R
C110 C 0.06527(15) 0.3955(4) 0.57360(15) 0.0197(6) Uani 1 1 d .
C111 C 0.03660(15) 0.3552(4) 0.61598(15) 0.0213(6) Uani 1 1 d .
C112 C 0.00055(17) 0.3468(4) 0.66963(16) 0.0254(7) Uani 1 1 d .
H11A H -0.0495 0.3215 0.6487 0.030 Uiso 1 1 calc R
H11B H 0.0201 0.2464 0.7020 0.030 Uiso 1 1 calc R
O113 O 0.00856(11) 0.5184(3) 0.70625(10) 0.0214(4) Uani 1 1 d .
C114 C -0.01577(14) 0.6666(4) 0.66286(14) 0.0170(5) Uani 1 1 d .
C115 C -0.08663(15) 0.7070(4) 0.64487(15) 0.0233(6) Uani 1 1 d .
H115 H -0.1174 0.6347 0.6623 0.028 Uiso 1 1 calc R
C116 C -0.11216(16) 0.8529(5) 0.60156(16) 0.0279(7) Uani 1 1 d .
H116 H -0.1601 0.8841 0.5910 0.033 Uiso 1 1 calc R
C117 C -0.06790(16) 0.9530(4) 0.57375(17) 0.0273(7) Uani 1 1 d .
H117 H -0.0858 1.0491 0.5422 0.033 Uiso 1 1 calc R
C118 C 0.00297(15) 0.9125(4) 0.59216(15) 0.0209(6) Uani 1 1 d .
H118 H 0.0332 0.9822 0.5731 0.025 Uiso 1 1 calc R
C119 C 0.03046(14) 0.7714(4) 0.63799(14) 0.0167(5) Uani 1 1 d .
C120 C 0.10735(14) 0.7442(4) 0.66297(15) 0.0172(6) Uani 1 1 d .
C121 C 0.14123(14) 0.7714(4) 0.73204(15) 0.0187(6) Uani 1 1 d .
H121 H 0.1145 0.7997 0.7628 0.022 Uiso 1 1 calc R

loop_
_atom_site_aniso_label
_atom_site_aniso_U_11
_atom_site_aniso_U_22
_atom_site_aniso_U_33
_atom_site_aniso_U_23
_atom_site_aniso_U_13
_atom_site_aniso_U_12
C201 0.0326(18) 0.047(2) 0.0213(16) 0.0044(15) 0.0051(13) -0.0006(16)
O202 0.0185(10) 0.0364(13) 0.0212(10) 0.0034(9) 0.0045(8) -0.0003(9)
C203 0.0193(14) 0.0242(15) 0.0281(16) -0.0021(12) 0.0081(12) -0.0012(12)
O203 0.0268(12) 0.0588(17) 0.0308(12) 0.0029(12) 0.0160(10) 0.0032(11)
C204 0.0183(13) 0.0171(14) 0.0236(14) -0.0002(11) 0.0063(11) -0.0015(11)
C205 0.0154(13) 0.0195(14) 0.0309(16) -0.0020(12) 0.0081(12) 0.0003(11)
C206 0.0136(13) 0.0177(14) 0.0305(16) -0.0023(12) 0.0020(11) -0.0008(11)
C207 0.0167(13) 0.0126(13) 0.0216(14) -0.0030(10) 0.0010(11) -0.0019(10)
O208 0.0192(10) 0.0166(10) 0.0212(10) -0.0032(8) -0.0017(8) -0.0035(8)
C209 0.0153(13) 0.0185(14) 0.0218(14) -0.0009(11) -0.0016(11) -0.0015(11)
C210 0.0169(13) 0.0134(13) 0.0198(13) 0.0005(10) 0.0003(11) 0.0012(10)
C211 0.0189(14) 0.0128(13) 0.0220(14) -0.0006(11) 0.0012(11) -0.0006(11)
C212 0.0172(14) 0.0166(14) 0.0268(15) -0.0005(11) -0.0017(11) -0.0025(11)
O213 0.0175(10) 0.0199(10) 0.0194(10) -0.0004(8) -0.0002(8) -0.0024(8)
C214 0.0131(12) 0.0178(13) 0.0190(13) 0.0018(11) 0.0020(10) 0.0013(10)
C215 0.0158(13) 0.0289(16) 0.0269(15) 0.0071(13) 0.0064(11) 0.0008(12)
C216 0.0247(15) 0.0289(17) 0.0338(17) 0.0061(14) 0.0153(13) 0.0111(13)
C217 0.0362(18) 0.0181(15) 0.0333(17) 0.0014(13) 0.0147(14) 0.0073(13)
C218 0.0267(15) 0.0143(13) 0.0281(15) 0.0003(11) 0.0086(12) -0.0001(11)
C219 0.0156(13) 0.0140(13) 0.0187(13) 0.0036(10) 0.0038(10) 0.0020(10)
C220 0.0151(13) 0.0121(12) 0.0228(14) 0.0010(10) 0.0054(11) -0.0021(10)
C221 0.0131(12) 0.0203(14) 0.0222(14) 0.0012(11) 0.0022(11) -0.0010(11)
C101 0.0371(19) 0.047(2) 0.0240(17) -0.0051(15) 0.0004(14) 0.0065(17)
O102 0.0217(11) 0.0458(15) 0.0253(11) -0.0066(10) 0.0006(9) 0.0078(10)
C103 0.0172(14) 0.0190(14) 0.0281(15) -0.0011(12) 0.0024(12) 0.0010(11)
O103 0.0158(11) 0.0631(18) 0.0352(13) -0.0045(13) -0.0024(9) 0.0049(11)
C104 0.0141(13) 0.0134(13) 0.0268(15) -0.0002(11) 0.0022(11) 0.0005(10)
C105 0.0153(13) 0.0178(14) 0.0340(16) 0.0024(12) 0.0087(12) 0.0022(11)
C106 0.0183(14) 0.0151(13) 0.0318(16) 0.0029(12) 0.0115(12) 0.0014(11)
C107 0.0192(13) 0.0109(12) 0.0248(14) 0.0021(11) 0.0076(11) -0.0001(10)
O108 0.0232(10) 0.0164(10) 0.0222(10) 0.0039(8) 0.0073(8) 0.0027(8)
C109 0.0200(14) 0.0183(14) 0.0202(14) 0.0007(11) 0.0050(11) 0.0028(11)
C110 0.0220(14) 0.0132(13) 0.0227(14) -0.0005(11) 0.0045(11) 0.0018(11)
C111 0.0230(14) 0.0131(13) 0.0257(15) 0.0000(11) 0.0034(12) 0.0005(11)
C112 0.0307(16) 0.0174(14) 0.0305(16) 0.0032(12) 0.0127(13) -0.0008(12)
O113 0.0240(10) 0.0209(10) 0.0188(10) 0.0030(8) 0.0052(8) 0.0001(8)
C114 0.0161(13) 0.0182(13) 0.0156(13) -0.0018(10) 0.0027(10) 0.0002(11)
C115 0.0137(13) 0.0311(16) 0.0247(15) -0.0047(13) 0.0047(11) -0.0032(12)
C116 0.0151(14) 0.0363(18) 0.0287(16) -0.0043(14) 0.0003(12) 0.0053(13)
C117 0.0244(15) 0.0237(16) 0.0301(16) 0.0014(13) 0.0017(13) 0.0099(13)
C118 0.0214(14) 0.0145(13) 0.0260(15) -0.0004(11) 0.0056(12) 0.0023(11)
C119 0.0138(13) 0.0148(13) 0.0204(13) -0.0039(11) 0.0031(10) 0.0013(10)
C120 0.0141(13) 0.0120(13) 0.0249(14) -0.0003(10) 0.0043(11) 0.0000(10)
C121 0.0129(12) 0.0168(13) 0.0264(14) -0.0015(11) 0.0054(11) 0.0000(10)

loop_
_atom_type_symbol
_atom_type_description
_atom_type_scat_dispersion_real
_atom_type_scat_dispersion_imag
_atom_type_scat_source
C C 0.0181 0.0091 'International Tables Vol C Tables 4.2.6.8 and 6.1.1.4'
H H 0.0000 0.0000 'International Tables Vol C Tables 4.2.6.8 and 6.1.1.4'
O O 0.0492 0.0322 'International Tables Vol C Tables 4.2.6.8 and 6.1.1.4'

loop_
_geom_angle_atom_site_label_1
_geom_angle_atom_site_label_2
_geom_angle_atom_site_label_3
_geom_angle
H20A C201 H20B 109.5
H20A C201 H20C 109.5
H20B C201 H20C 109.5
O202 C201 H20A 109.5
O202 C201 H20B 109.5
O202 C201 H20C 109.5
C203 O202 C201 115.6(2)
O202 C203 C204 112.5(2)
O203 C203 O202 123.1(3)
O203 C203 C204 124.3(3)
C205 C204 C203 119.1(3)
C205 C204 C221 120.0(3)
C221 C204 C203 120.8(3)
C204 C205 H205 120.2
C206 C205 C204 119.5(3)
C206 C205 H205 120.2
C205 C206 H206 119.9
C205 C206 C207 120.1(3)
C207 C206 H206 119.9
C206 C207 O208 119.4(2)
C206 C207 C220 121.3(3)
O208 C207 C220 119.3(2)
C207 O208 C209 113.8(2)
O208 C209 H20D 109.9
O208 C209 H20E 109.9
O208 C209 C210 109.1(2)
H20D C209 H20E 108.3
C210 C209 H20D 109.9
C210 C209 H20E 109.9
C211 C210 C209 166.7(3)
C210 C211 C212 168.6(3)
C211 C212 H21A 109.6
C211 C212 H21B 109.6
H21A C212 H21B 108.2
O213 C212 C211 110.1(2)
O213 C212 H21A 109.6
O213 C212 H21B 109.6
C214 O213 C212 112.7(2)
C215 C214 O213 118.6(3)
C219 C214 O213 119.9(2)
C219 C214 C215 121.5(3)
C214 C215 H215 120.2
C216 C215 C214 119.6(3)
C216 C215 H215 120.2
C215 C216 H216 120.2
C215 C216 C217 119.7(3)
C217 C216 H216 120.2
C216 C217 H217 119.9
C216 C217 C218 120.2(3)
C218 C217 H217 119.9
C217 C218 H218 119.6
C217 C218 C219 120.9(3)
C219 C218 H218 119.6
C214 C219 C218 117.9(3)
C214 C219 C220 121.5(3)
C218 C219 C220 120.4(3)
C207 C220 C219 123.4(3)
C221 C220 C207 117.9(3)
C221 C220 C219 118.6(2)
C204 C221 H221 119.5
C220 C221 C204 121.1(3)
C220 C221 H221 119.5
H10A C101 H10B 109.5
H10A C101 H10C 109.5
H10B C101 H10C 109.5
O102 C101 H10A 109.5
O102 C101 H10B 109.5
O102 C101 H10C 109.5
C103 O102 C101 116.6(2)
O102 C103 C104 112.5(2)
O103 C103 O102 122.5(3)
O103 C103 C104 125.0(3)
C105 C104 C103 118.2(3)
C121 C104 C103 122.4(3)
C121 C104 C105 119.4(3)
C104 C105 H105 120.2
C106 C105 C104 119.6(3)
C106 C105 H105 120.2
C105 C106 H106 119.7
C105 C106 C107 120.5(3)
C107 C106 H106 119.7
C106 C107 C120 120.9(3)
O108 C107 C106 119.2(3)
O108 C107 C120 119.9(2)
C107 O108 C109 113.5(2)
O108 C109 H10D 109.8
O108 C109 H10E 109.8
O108 C109 C110 109.4(2)
H10D C109 H10E 108.2
C110 C109 H10D 109.8
C110 C109 H10E 109.8
C111 C110 C109 167.4(3)
C110 C111 C112 168.1(3)
C111 C112 H11A 109.7
C111 C112 H11B 109.7
H11A C112 H11B 108.2
O113 C112 C111 109.8(2)
O113 C112 H11A 109.7
O113 C112 H11B 109.7
C114 O113 C112 112.4(2)
O113 C114 C119 120.2(2)
C115 C114 O113 118.7(3)
C115 C114 C119 121.0(3)
C114 C115 H115 120.1
C116 C115 C114 119.9(3)
C116 C115 H115 120.1
C115 C116 H116 120.0
C117 C116 C115 120.1(3)
C117 C116 H116 120.0
C116 C117 H117 120.1
C116 C117 C118 119.7(3)
C118 C117 H117 120.1
C117 C118 H118 119.4
C117 C118 C119 121.3(3)
C119 C118 H118 119.4
C114 C119 C120 121.8(3)
C118 C119 C114 117.9(3)
C118 C119 C120 120.2(3)
C107 C120 C119 122.8(3)
C121 C120 C107 117.7(2)
C121 C120 C119 119.4(2)
C104 C121 H121 119.1
C120 C121 C104 121.8(3)
C120 C121 H121 119.1

loop_
_geom_bond_atom_site_label_1
_geom_bond_atom_site_label_2
_geom_bond_distance
C201 H20A 0.9800
C201 H20B 0.9800
C201 H20C 0.9800
C201 O202 1.446(4)
O202 C203 1.341(4)
C203 O203 1.211(4)
C203 C204 1.488(4)
C204 C205 1.388(4)
C204 C221 1.396(4)
C205 H205 0.9500
C205 C206 1.384(4)
C206 H206 0.9500
C206 C207 1.386(4)
C207 O208 1.390(3)
C207 C220 1.397(4)
O208 C209 1.445(3)
C209 H20D 0.9900
C209 H20E 0.9900
C209 C210 1.469(4)
C210 C211 1.191(4)
C211 C212 1.470(4)
C212 H21A 0.9900
C212 H21B 0.9900
C212 O213 1.443(3)
O213 C214 1.396(3)
C214 C215 1.393(4)
C214 C219 1.393(4)
C215 H215 0.9500
C215 C216 1.386(5)
C216 H216 0.9500
C216 C217 1.390(5)
C217 H217 0.9500
C217 C218 1.391(4)
C218 H218 0.9500
C218 C219 1.397(4)
C219 C220 1.497(4)
C220 C221 1.389(4)
C221 H221 0.9500
C101 H10A 0.9800
C101 H10B 0.9800
C101 H10C 0.9800
C101 O102 1.446(4)
O102 C103 1.341(4)
C103 O103 1.208(4)
C103 C104 1.481(4)
C104 C105 1.397(4)
C104 C121 1.395(4)
C105 H105 0.9500
C105 C106 1.381(4)
C106 H106 0.9500
C106 C107 1.390(4)
C107 O108 1.388(4)
C107 C120 1.403(4)
O108 C109 1.450(3)
C109 H10D 0.9900
C109 H10E 0.9900
C109 C110 1.463(4)
C110 C111 1.194(4)
C111 C112 1.463(4)
C112 H11A 0.9900
C112 H11B 0.9900
C112 O113 1.444(4)
O113 C114 1.395(3)
C114 C115 1.393(4)
C114 C119 1.398(4)
C115 H115 0.9500
C115 C116 1.385(5)
C116 H116 0.9500
C116 C117 1.384(5)
C117 H117 0.9500
C117 C118 1.393(4)
C118 H118 0.9500
C118 C119 1.395(4)
C119 C120 1.492(4)
C120 C121 1.390(4)
C121 H121 0.9500

loop_
_geom_torsion_atom_site_label_1
_geom_torsion_atom_site_label_2
_geom_torsion_atom_site_label_3
_geom_torsion_atom_site_label_4
_geom_torsion
C201 O202 C203 O203 -5.2(5)
C201 O202 C203 C204 175.2(3)
O202 C203 C204 C205 175.6(3)
O202 C203 C204 C221 -7.5(4)
C203 C204 C205 C206 177.6(3)
C203 C204 C221 C220 -175.9(3)
O203 C203 C204 C205 -3.9(5)
O203 C203 C204 C221 173.0(3)
C204 C205 C206 C207 -2.5(4)
C205 C204 C221 C220 0.9(4)
C205 C206 C207 O208 -176.5(3)
C205 C206 C207 C220 2.6(4)
C206 C207 O208 C209 -81.3(3)
C206 C207 C220 C219 -179.8(3)
C206 C207 C220 C221 -1.0(4)
C207 O208 C209 C210 -52.0(3)
C207 C220 C221 C204 -0.8(4)
O208 C207 C220 C219 -0.6(4)
O208 C207 C220 C221 178.2(2)
O208 C209 C210 C211 11.4(14)
C209 C210 C211 C212 -26(3)
C210 C211 C212 O213 18.2(17)
C211 C212 O213 C214 -55.7(3)
C212 O213 C214 C215 -84.6(3)
C212 O213 C214 C219 96.0(3)
O213 C214 C215 C216 179.9(3)
O213 C214 C219 C218 -177.7(2)
O213 C214 C219 C220 6.7(4)
C214 C215 C216 C217 -1.9(5)
C214 C219 C220 C207 -120.3(3)
C214 C219 C220 C221 61.0(4)
C215 C214 C219 C218 2.9(4)
C215 C214 C219 C220 -172.8(3)
C215 C216 C217 C218 2.2(5)
C216 C217 C218 C219 0.2(5)
C217 C218 C219 C214 -2.6(4)
C217 C218 C219 C220 173.0(3)
C218 C219 C220 C207 64.2(4)
C218 C219 C220 C221 -114.6(3)
C219 C214 C215 C216 -0.6(4)
C219 C220 C221 C204 178.0(3)
C220 C207 O208 C209 99.5(3)
C221 C204 C205 C206 0.7(4)
C101 O102 C103 O103 2.0(5)
C101 O102 C103 C104 -177.8(3)
O102 C103 C104 C105 174.6(3)
O102 C103 C104 C121 -5.0(4)
C103 C104 C105 C106 179.7(3)
C103 C104 C121 C120 179.3(3)
O103 C103 C104 C105 -5.2(5)
O103 C103 C104 C121 175.2(3)
C104 C105 C106 C107 1.0(4)
C105 C104 C121 C120 -0.3(4)
C105 C106 C107 O108 179.1(3)
C105 C106 C107 C120 -0.4(4)
C106 C107 O108 C109 82.7(3)
C106 C107 C120 C119 176.5(3)
C106 C107 C120 C121 -0.5(4)
C107 O108 C109 C110 55.0(3)
C107 C120 C121 C104 0.9(4)
O108 C107 C120 C119 -3.0(4)
O108 C107 C120 C121 180.0(2)
O108 C109 C110 C111 -17.9(15)
C109 C110 C111 C112 30(3)
C110 C111 C112 O113 -19.4(17)
C111 C112 O113 C114 57.1(3)
C112 O113 C114 C115 83.4(3)
C112 O113 C114 C119 -96.4(3)
O113 C114 C115 C116 -179.7(3)
O113 C114 C119 C118 177.0(2)
O113 C114 C119 C120 -7.4(4)
C114 C115 C116 C117 2.9(5)
C114 C119 C120 C107 121.8(3)
C114 C119 C120 C121 -61.2(4)
C115 C114 C119 C118 -2.9(4)
C115 C114 C119 C120 172.7(3)
C115 C116 C117 C118 -3.2(5)
C116 C117 C118 C119 0.4(5)
C117 C118 C119 C114 2.6(4)
C117 C118 C119 C120 -173.1(3)
C118 C119 C120 C107 -62.7(4)
C118 C119 C120 C121 114.3(3)
C119 C114 C115 C116 0.2(4)
C119 C120 C121 C104 -176.2(3)
C120 C107 O108 C109 -97.8(3)
C121 C104 C105 C106 -0.6(4)
